data_7060385
loop_
_publ_author_name
'Mondal, Rajarshi'
'Braun, Jason D.'
'Lozada, Issiah B.'
'Nickel, Rachel'
'van Lierop, Johan'
'Herbert, David E.'

_publ_section_title
;
 Group VIII coordination complexes of bidentate P^N ligands bearing
 \p-extended quinoline or phenanthridine N-heterocycles
;
_journal_issue 9
_journal_name_full 'New Journal of Chemistry'
_journal_page_first 4427
_journal_page_last 4436
_journal_paper_doi 10.1039/D1NJ00254F
_journal_volume 45
_journal_year 2021
_chemical_formula_moiety 'C66 H54 N3 P3 Ru1, 1.5(F6 P1)'
_chemical_formula_sum 'C66 H54 F9 N3 P4.5 Ru'
_chemical_formula_weight 1300.55
_space_group_crystal_system trigonal
_space_group_IT_number 147
_space_group_name_Hall '-P 3'
_space_group_name_H-M_alt 'P -3'
_atom_sites_solution_hydrogens geom
_audit_creation_date 2020-08-06
_audit_creation_method
;
Olex2 1.2
(compiled May 18 2018 14:05:52 for OlexSys, GUI svn.r5506)
;
_audit_update_record
;
2021-01-05 deposited with the CCDC.	2021-02-09 downloaded from the CCDC.
;
_cell_angle_alpha 90
_cell_angle_beta 90
_cell_angle_gamma 120
_cell_formula_units_Z 2
_cell_length_a 13.9917(8)
_cell_length_b 13.9917(8)
_cell_length_c 18.8197(12)
_cell_measurement_reflns_used 9616
_cell_measurement_temperature 150.0
_cell_measurement_theta_max 27.56
_cell_measurement_theta_min 2.74
_cell_volume 3190.7(3)
_computing_cell_refinement 'SAINT V8.38A (?, 2016)'
_computing_data_reduction 'SAINT V8.38A (?, 2016)'
_computing_molecular_graphics 'Olex2 (Dolomanov et al., 2009)'
_computing_publication_material 'Olex2 (Dolomanov et al., 2009)'
_computing_structure_refinement 'ShelXL (Sheldrick, 2015)'
_computing_structure_solution 'SHELXT 2018/2 (Sheldrick, 2018)'
_diffrn_ambient_temperature 150.0
_diffrn_measured_fraction_theta_full 0.997
_diffrn_measured_fraction_theta_max 0.990
_diffrn_measurement_device_type 'Bruker APEX-II CCD'
_diffrn_measurement_method '\f and \w scans'
_diffrn_radiation_type MoK\a
_diffrn_radiation_wavelength 0.71073
_diffrn_reflns_av_R_equivalents 0.0710
_diffrn_reflns_av_unetI/netI 0.0304
_diffrn_reflns_Laue_measured_fraction_full 0.997
_diffrn_reflns_Laue_measured_fraction_max 0.990
_diffrn_reflns_limit_h_max 18
_diffrn_reflns_limit_h_min -18
_diffrn_reflns_limit_k_max 18
_diffrn_reflns_limit_k_min -18
_diffrn_reflns_limit_l_max 24
_diffrn_reflns_limit_l_min -24
_diffrn_reflns_number 66182
_diffrn_reflns_point_group_measured_fraction_full 0.997
_diffrn_reflns_point_group_measured_fraction_max 0.990
_diffrn_reflns_theta_full 25.242
_diffrn_reflns_theta_max 27.605
_diffrn_reflns_theta_min 2.741
_diffrn_standards_number 0
_exptl_absorpt_coefficient_mu 0.426
_exptl_absorpt_correction_T_max 0.7456
_exptl_absorpt_correction_T_min 0.5820
_exptl_absorpt_correction_type multi-scan
_exptl_absorpt_process_details
;
SADABS-2016/2 (Bruker,2016) was used for absorption correction.
wR2(int) was 0.1162 before and 0.0874 after correction.
The Ratio of minimum to maximum transmission is 0.7806.
The \l/2 correction factor is Not present.
;
_exptl_crystal_colour yellow
_exptl_crystal_colour_primary yellow
_exptl_crystal_density_diffrn 1.354
_exptl_crystal_description plate
_exptl_crystal_F_000 1327
_exptl_crystal_size_max 0.65
_exptl_crystal_size_mid 0.65
_exptl_crystal_size_min 0.03
_refine_diff_density_max 1.614
_refine_diff_density_min -1.231
_refine_diff_density_rms 0.128
_refine_ls_extinction_method none
_refine_ls_goodness_of_fit_ref 1.062
_refine_ls_hydrogen_treatment constr
_refine_ls_matrix_type full
_refine_ls_number_parameters 253
_refine_ls_number_reflns 4905
_refine_ls_number_restraints 0
_refine_ls_restrained_S_all 1.062
_refine_ls_R_factor_all 0.0961
_refine_ls_R_factor_gt 0.0817
_refine_ls_shift/su_max 0.001
_refine_ls_shift/su_mean 0.000
_refine_ls_structure_factor_coef Fsqd
_refine_ls_weighting_details 'w=1/[\s^2^(Fo^2^)+(0.0645P)^2^+22.1469P] where P=(Fo^2^+2Fc^2^)/3'
_refine_ls_weighting_scheme calc
_refine_ls_wR_factor_gt 0.1904
_refine_ls_wR_factor_ref 0.2008
_reflns_Friedel_coverage 0.000
_reflns_number_gt 4153
_reflns_number_total 4905
_reflns_threshold_expression 'I > 2\s(I)'
_cod_data_source_file d1nj00254f2.cif
_cod_data_source_block deh322
_cod_depositor_comments 'Adding full bibliography for 7060382--7060389.cif.'
_cod_original_cell_volume 3190.7(4)
_cod_original_formula_sum 'C66 H54 F9 N3 P4.50 Ru'
_cod_database_code 7060385
_shelx_shelxl_version_number 2018/3
_shelx_space_group_comment
;
The symmetry employed for this shelxl refinement is uniquely defined
by the following loop, which should always be used as a source of
symmetry information in preference to the above space-group names.
They are only intended as comments.
;
_shelx_estimated_absorpt_t_max 0.987
_shelx_estimated_absorpt_t_min 0.769
_olex2_refinement_description
;
1. Fixed Uiso
 At 1.2 times of:
  All C(H) groups
 At 1.5 times of:
  All C(H,H,H) groups
2. Restrained angles
 F3_$1-P3-F3_$2
 fixed at 90 with sigma of 0.02
3.a Aromatic/amide H refined with riding coordinates:
 C7(H7), C16(H16), C12(H12), C22(H22), C13(H13), C19(H19), C18(H18), C20(H20),
 C14(H14), C21(H21), C1(H1), C3(H3), C15(H15), C9(H9), C2(H2)
3.b Idealised Me refined as rotating group:
 C10(H10A,H10B,H10C)
;
_smtbx_masks_void_probe_radius 1.2
_smtbx_masks_void_truncation_radius 1.2
_olex2_submission_special_instructions 'No special instructions were received'

loop_
_space_group_symop_operation_xyz
'x, y, z'
'-y, x-y, z'
'-x+y, -x, z'
'-x, -y, -z'
'y, -x+y, -z'
'x-y, x, -z'

loop_
_atom_site_label
_atom_site_type_symbol
_atom_site_fract_x
_atom_site_fract_y
_atom_site_fract_z
_atom_site_U_iso_or_equiv
_atom_site_adp_type
_atom_site_occupancy
_atom_site_site_symmetry_order
_atom_site_calc_flag
_atom_site_refinement_flags_posn
_atom_site_refinement_flags_adp
_atom_site_refinement_flags_occupancy
_atom_site_disorder_assembly
_atom_site_disorder_group
Ru1 Ru 0.333333 0.666667 0.73258(3) 0.02265(19) Uani 1 3 d S T P . .
P1 P 0.21195(9) 0.50227(9) 0.67733(6) 0.0215(3) Uani 1 1 d . . . . .
P2 P 0.000000 0.000000 0.500000 0.0389(8) Uani 1 6 d S T P . .
F1 F 0.0486(3) 0.1076(3) 0.5492(2) 0.0599(10) Uani 1 1 d . . . . .
N1 N 0.3586(3) 0.5546(3) 0.7999(2) 0.0259(8) Uani 1 1 d . . . . .
P3 P -0.333333 0.333333 0.9384(2) 0.154(3) Uani 1 3 d S T P . .
C7 C 0.2035(4) 0.2984(4) 0.6999(3) 0.0314(11) Uani 1 1 d . . . . .
H7 H 0.158713 0.273092 0.658498 0.038 Uiso 1 1 calc R . . . .
C6 C 0.2440(4) 0.4051(4) 0.7220(2) 0.0254(9) Uani 1 1 d . . . . .
C17 C 0.2010(4) 0.4604(4) 0.5843(2) 0.0239(9) Uani 1 1 d . . . . .
C11 C 0.0678(4) 0.4521(4) 0.7001(3) 0.0268(9) Uani 1 1 d . . . . .
C5 C 0.3128(4) 0.4459(4) 0.7816(3) 0.0255(9) Uani 1 1 d . . . . .
C16 C 0.0163(4) 0.3787(4) 0.7556(3) 0.0350(11) Uani 1 1 d . . . . .
H16 H 0.054034 0.347637 0.779726 0.042 Uiso 1 1 calc R . . . .
C12 C 0.0096(4) 0.4945(4) 0.6642(3) 0.0332(11) Uani 1 1 d . . . . .
H12 H 0.043265 0.543815 0.625565 0.040 Uiso 1 1 calc R . . . .
C8 C 0.2275(4) 0.2249(4) 0.7380(3) 0.0377(12) Uani 1 1 d . . . . .
C22 C 0.2937(4) 0.5101(4) 0.5408(3) 0.0303(10) Uani 1 1 d . . . . .
H22 H 0.361304 0.567853 0.559128 0.036 Uiso 1 1 calc R . . . .
C13 C -0.0973(4) 0.4651(5) 0.6848(3) 0.0398(13) Uani 1 1 d . . . . .
H13 H -0.136168 0.494773 0.660576 0.048 Uiso 1 1 calc R . . . .
C19 C 0.0988(5) 0.3409(5) 0.4874(3) 0.0406(13) Uani 1 1 d . . . . .
H19 H 0.031973 0.282036 0.469096 0.049 Uiso 1 1 calc R . . . .
C4 C 0.3343(4) 0.3725(4) 0.8208(3) 0.0338(11) Uani 1 1 d . . . . .
C18 C 0.1032(4) 0.3745(4) 0.5566(3) 0.0340(11) Uani 1 1 d . . . . .
H18 H 0.039293 0.338973 0.585723 0.041 Uiso 1 1 calc R . . . .
C20 C 0.1912(5) 0.3924(5) 0.4444(3) 0.0373(12) Uani 1 1 d . . . . .
H20 H 0.187396 0.369975 0.396303 0.045 Uiso 1 1 calc R . . . .
C14 C -0.1460(5) 0.3932(5) 0.7400(4) 0.0474(15) Uani 1 1 d . . . . .
H14 H -0.219196 0.372487 0.753623 0.057 Uiso 1 1 calc R . . . .
C21 C 0.2886(5) 0.4764(4) 0.4715(3) 0.0364(12) Uani 1 1 d . . . . .
H21 H 0.352490 0.511186 0.442299 0.044 Uiso 1 1 calc R . . . .
C1 C 0.4195(5) 0.5887(5) 0.8591(3) 0.0354(11) Uani 1 1 d . . . . .
H1 H 0.449540 0.663559 0.873042 0.042 Uiso 1 1 calc R . . . .
C3 C 0.4015(5) 0.4133(5) 0.8822(3) 0.0440(14) Uani 1 1 d . . . . .
H3 H 0.418524 0.366635 0.909523 0.053 Uiso 1 1 calc R . . . .
C15 C -0.0900(5) 0.3502(5) 0.7763(4) 0.0484(15) Uani 1 1 d . . . . .
H15 H -0.124138 0.301428 0.815137 0.058 Uiso 1 1 calc R . . . .
C9 C 0.2912(5) 0.2626(5) 0.7971(3) 0.0412(13) Uani 1 1 d . . . . .
H9 H 0.307183 0.214119 0.823229 0.049 Uiso 1 1 calc R . . . .
C2 C 0.4410(5) 0.5196(5) 0.9013(3) 0.0427(13) Uani 1 1 d . . . . .
H2 H 0.483302 0.547350 0.943543 0.051 Uiso 1 1 calc R . . . .
C10 C 0.1812(5) 0.1076(5) 0.7133(4) 0.0492(15) Uani 1 1 d . . . . .
H10A H 0.150933 0.099770 0.665274 0.074 Uiso 1 1 calc GR . . . .
H10B H 0.122568 0.057830 0.745720 0.074 Uiso 1 1 calc GR . . . .
H10C H 0.240006 0.088930 0.712675 0.074 Uiso 1 1 calc GR . . . .
F2 F -0.3045(12) 0.2649(11) 0.8829(6) 0.226(5) Uani 1 1 d . . . . .
F3 F -0.393(2) 0.2298(16) 0.9677(11) 0.51(2) Uani 1 1 d . . . . .

loop_
_atom_site_aniso_label
_atom_site_aniso_U_11
_atom_site_aniso_U_22
_atom_site_aniso_U_33
_atom_site_aniso_U_23
_atom_site_aniso_U_13
_atom_site_aniso_U_12
Ru1 0.0205(2) 0.0205(2) 0.0269(3) 0.000 0.000 0.01025(11)
P1 0.0165(5) 0.0194(5) 0.0289(6) 0.0005(4) 0.0009(4) 0.0092(4)
P2 0.0299(10) 0.0299(10) 0.057(2) 0.000 0.000 0.0150(5)
F1 0.064(3) 0.0370(19) 0.073(3) -0.0129(18) -0.004(2) 0.0209(18)
N1 0.0240(19) 0.0242(19) 0.0266(19) 0.0028(15) -0.0034(15) 0.0099(16)
P3 0.217(5) 0.217(5) 0.027(2) 0.000 0.000 0.109(3)
C7 0.022(2) 0.025(2) 0.051(3) 0.002(2) 0.002(2) 0.0138(19)
C6 0.017(2) 0.026(2) 0.032(2) 0.0003(18) 0.0041(17) 0.0095(18)
C17 0.023(2) 0.020(2) 0.029(2) -0.0002(17) -0.0008(17) 0.0109(18)
C11 0.021(2) 0.020(2) 0.037(3) -0.0053(18) -0.0016(18) 0.0081(18)
C5 0.021(2) 0.026(2) 0.033(2) 0.0059(18) 0.0038(18) 0.0150(19)
C16 0.029(2) 0.030(3) 0.045(3) 0.008(2) 0.011(2) 0.014(2)
C12 0.029(2) 0.026(2) 0.044(3) -0.008(2) -0.004(2) 0.013(2)
C8 0.029(3) 0.023(2) 0.063(4) 0.005(2) 0.005(2) 0.013(2)
C22 0.030(2) 0.028(2) 0.032(2) 0.0006(19) 0.0009(19) 0.014(2)
C13 0.025(2) 0.037(3) 0.059(4) -0.014(3) -0.009(2) 0.016(2)
C19 0.039(3) 0.038(3) 0.047(3) -0.013(2) -0.011(2) 0.021(3)
C4 0.035(3) 0.033(3) 0.039(3) 0.010(2) 0.006(2) 0.021(2)
C18 0.025(2) 0.024(2) 0.048(3) -0.007(2) -0.004(2) 0.009(2)
C20 0.057(3) 0.040(3) 0.028(2) -0.009(2) -0.007(2) 0.034(3)
C14 0.021(2) 0.045(3) 0.073(4) -0.012(3) 0.006(3) 0.014(2)
C21 0.040(3) 0.034(3) 0.038(3) 0.004(2) 0.010(2) 0.021(2)
C1 0.039(3) 0.037(3) 0.033(3) 0.000(2) -0.002(2) 0.021(2)
C3 0.051(3) 0.043(3) 0.046(3) 0.013(3) -0.001(3) 0.030(3)
C15 0.035(3) 0.033(3) 0.068(4) 0.005(3) 0.018(3) 0.010(2)
C9 0.045(3) 0.035(3) 0.051(3) 0.008(2) 0.002(3) 0.025(3)
C2 0.053(4) 0.051(3) 0.033(3) 0.002(2) -0.008(2) 0.032(3)
C10 0.042(3) 0.025(3) 0.081(5) 0.002(3) -0.005(3) 0.017(2)
F2 0.224(13) 0.215(14) 0.196(10) 0.019(9) 0.036(10) 0.076(10)
F3 0.66(4) 0.53(3) 0.53(3) 0.49(3) 0.47(3) 0.45(4)

loop_
_atom_type_symbol
_atom_type_description
_atom_type_scat_dispersion_real
_atom_type_scat_dispersion_imag
_atom_type_scat_source
C C 0.0033 0.0016 'International Tables Vol C Tables 4.2.6.8 and 6.1.1.4'
H H 0.0000 0.0000 'International Tables Vol C Tables 4.2.6.8 and 6.1.1.4'
F F 0.0171 0.0103 'International Tables Vol C Tables 4.2.6.8 and 6.1.1.4'
N N 0.0061 0.0033 'International Tables Vol C Tables 4.2.6.8 and 6.1.1.4'
P P 0.1023 0.0942 'International Tables Vol C Tables 4.2.6.8 and 6.1.1.4'
Ru Ru -1.2594 0.8363 'International Tables Vol C Tables 4.2.6.8 and 6.1.1.4'

loop_
_geom_angle_atom_site_label_1
_geom_angle_atom_site_label_2
_geom_angle_atom_site_label_3
_geom_angle
_geom_angle_site_symmetry_1
_geom_angle_site_symmetry_3
_geom_angle_publ_flag
P1 Ru1 P1 101.36(4) 2_665 . ?
P1 Ru1 P1 101.36(4) 3_565 . ?
P1 Ru1 P1 101.36(4) 3_565 2_665 ?
N1 Ru1 P1 81.29(11) 2_665 2_665 ?
N1 Ru1 P1 87.16(11) . 2_665 ?
N1 Ru1 P1 170.28(11) . 3_565 ?
N1 Ru1 P1 81.29(11) . . ?
N1 Ru1 P1 170.28(11) 3_565 2_665 ?
N1 Ru1 P1 87.16(11) 3_565 . ?
N1 Ru1 P1 170.28(11) 2_665 . ?
N1 Ru1 P1 87.16(11) 2_665 3_565 ?
N1 Ru1 P1 81.29(11) 3_565 3_565 ?
N1 Ru1 N1 89.54(15) 2_665 . ?
N1 Ru1 N1 89.54(15) 3_565 . ?
N1 Ru1 N1 89.54(15) 3_565 2_665 ?
C6 P1 Ru1 101.59(15) . . ?
C17 P1 Ru1 130.63(15) . . ?
C17 P1 C6 102.4(2) . . ?
C11 P1 Ru1 113.43(15) . . ?
C11 P1 C6 103.9(2) . . ?
C11 P1 C17 101.7(2) . . ?
F1 P2 F1 89.9(2) . 3 ?
F1 P2 F1 89.9(2) 3 2 ?
F1 P2 F1 90.1(2) 6_556 2 ?
F1 P2 F1 90.1(2) 4_556 3 ?
F1 P2 F1 180.0(2) 2 5_556 ?
F1 P2 F1 90.1(2) . 6_556 ?
F1 P2 F1 90.1(2) 4_556 2 ?
F1 P2 F1 89.9(2) 4_556 6_556 ?
F1 P2 F1 90.1(2) . 5_556 ?
F1 P2 F1 90.1(2) 3 5_556 ?
F1 P2 F1 89.9(2) 6_556 5_556 ?
F1 P2 F1 180.0(2) 6_556 3 ?
F1 P2 F1 180.0 . 4_556 ?
F1 P2 F1 89.9(2) . 2 ?
F1 P2 F1 89.9(2) 4_556 5_556 ?
C5 N1 Ru1 120.0(3) . . ?
C1 N1 Ru1 122.1(3) . . ?
C1 N1 C5 117.9(4) . . ?
F2 P3 F2 82.0(7) . 3_455 ?
F2 P3 F2 82.0(7) 2_565 3_455 ?
F2 P3 F2 82.0(7) . 2_565 ?
F3 P3 F2 80.5(9) 2_565 2_565 ?
F3 P3 F2 80.5(9) 3_455 3_455 ?
F3 P3 F2 90.2(14) . 3_455 ?
F3 P3 F2 161.6(11) 2_565 3_455 ?
F3 P3 F2 161.6(11) 3_455 . ?
F3 P3 F2 161.6(11) . 2_565 ?
F3 P3 F2 90.2(14) 3_455 2_565 ?
F3 P3 F2 80.5(9) . . ?
F3 P3 F2 90.2(14) 2_565 . ?
F3 P3 F3 104.9(13) . 3_455 ?
F3 P3 F3 104.9(12) 2_565 . ?
F3 P3 F3 104.9(12) 2_565 3_455 ?
C6 C7 H7 119.5 . . ?
C6 C7 C8 121.0(5) . . ?
C8 C7 H7 119.5 . . ?
C7 C6 P1 123.1(4) . . ?
C7 C6 C5 120.9(4) . . ?
C5 C6 P1 116.0(3) . . ?
C22 C17 P1 119.7(4) . . ?
C22 C17 C18 118.7(4) . . ?
C18 C17 P1 121.5(4) . . ?
C16 C11 P1 121.7(4) . . ?
C16 C11 C12 118.8(5) . . ?
C12 C11 P1 119.3(4) . . ?
N1 C5 C6 120.0(4) . . ?
N1 C5 C4 121.7(4) . . ?
C6 C5 C4 118.3(5) . . ?
C11 C16 H16 119.7 . . ?
C11 C16 C15 120.5(5) . . ?
C15 C16 H16 119.7 . . ?
C11 C12 H12 119.7 . . ?
C13 C12 C11 120.5(5) . . ?
C13 C12 H12 119.7 . . ?
C7 C8 C10 120.2(5) . . ?
C9 C8 C7 118.6(5) . . ?
C9 C8 C10 121.2(5) . . ?
C17 C22 H22 119.6 . . ?
C21 C22 C17 120.7(5) . . ?
C21 C22 H22 119.6 . . ?
C12 C13 H13 120.2 . . ?
C14 C13 C12 119.6(5) . . ?
C14 C13 H13 120.2 . . ?
C18 C19 H19 119.8 . . ?
C18 C19 C20 120.4(5) . . ?
C20 C19 H19 119.8 . . ?
C5 C4 C3 118.2(5) . . ?
C5 C4 C9 119.8(5) . . ?
C9 C4 C3 122.1(5) . . ?
C17 C18 H18 119.8 . . ?
C19 C18 C17 120.3(5) . . ?
C19 C18 H18 119.8 . . ?
C19 C20 H20 120.2 . . ?
C21 C20 C19 119.7(5) . . ?
C21 C20 H20 120.2 . . ?
C13 C14 H14 119.6 . . ?
C13 C14 C15 120.9(5) . . ?
C15 C14 H14 119.6 . . ?
C22 C21 C20 120.2(5) . . ?
C22 C21 H21 119.9 . . ?
C20 C21 H21 119.9 . . ?
N1 C1 H1 118.4 . . ?
N1 C1 C2 123.2(5) . . ?
C2 C1 H1 118.4 . . ?
C4 C3 H3 120.5 . . ?
C2 C3 C4 118.9(5) . . ?
C2 C3 H3 120.5 . . ?
C16 C15 H15 120.2 . . ?
C14 C15 C16 119.7(6) . . ?
C14 C15 H15 120.2 . . ?
C8 C9 C4 121.4(5) . . ?
C8 C9 H9 119.3 . . ?
C4 C9 H9 119.3 . . ?
C1 C2 H2 120.0 . . ?
C3 C2 C1 120.0(5) . . ?
C3 C2 H2 120.0 . . ?
C8 C10 H10A 109.5 . . ?
C8 C10 H10B 109.5 . . ?
C8 C10 H10C 109.5 . . ?
H10A C10 H10B 109.5 . . ?
H10A C10 H10C 109.5 . . ?
H10B C10 H10C 109.5 . . ?

loop_
_geom_bond_atom_site_label_1
_geom_bond_atom_site_label_2
_geom_bond_distance
_geom_bond_site_symmetry_2
_geom_bond_publ_flag
Ru1 P1 2.3129(12) 2_665 ?
Ru1 P1 2.3129(12) . ?
Ru1 P1 2.3129(12) 3_565 ?
Ru1 N1 2.178(4) 2_665 ?
Ru1 N1 2.178(4) 3_565 ?
Ru1 N1 2.178(4) . ?
P1 C6 1.835(5) . ?
P1 C17 1.829(5) . ?
P1 C11 1.825(5) . ?
P2 F1 1.600(4) 5_556 ?
P2 F1 1.600(4) 6_556 ?
P2 F1 1.600(4) 2 ?
P2 F1 1.600(4) 4_556 ?
P2 F1 1.600(4) 3 ?
P2 F1 1.600(4) . ?
N1 C5 1.367(6) . ?
N1 C1 1.336(6) . ?
P3 F2 1.598(13) 3_455 ?
P3 F2 1.598(13) 2_565 ?
P3 F2 1.598(13) . ?
P3 F3 1.376(13) 3_455 ?
P3 F3 1.375(13) 2_565 ?
P3 F3 1.375(13) . ?
C7 H7 0.9500 . ?
C7 C6 1.370(7) . ?
C7 C8 1.425(7) . ?
C6 C5 1.401(7) . ?
C17 C22 1.390(7) . ?
C17 C18 1.394(6) . ?
C11 C16 1.389(7) . ?
C11 C12 1.397(7) . ?
C5 C4 1.413(6) . ?
C16 H16 0.9500 . ?
C16 C15 1.389(8) . ?
C12 H12 0.9500 . ?
C12 C13 1.393(7) . ?
C8 C9 1.358(8) . ?
C8 C10 1.505(8) . ?
C22 H22 0.9500 . ?
C22 C21 1.376(7) . ?
C13 H13 0.9500 . ?
C13 C14 1.368(9) . ?
C19 H19 0.9500 . ?
C19 C18 1.375(8) . ?
C19 C20 1.384(8) . ?
C4 C3 1.418(8) . ?
C4 C9 1.414(8) . ?
C18 H18 0.9500 . ?
C20 H20 0.9500 . ?
C20 C21 1.378(8) . ?
C14 H14 0.9500 . ?
C14 C15 1.382(9) . ?
C21 H21 0.9500 . ?
C1 H1 0.9500 . ?
C1 C2 1.396(7) . ?
C3 H3 0.9500 . ?
C3 C2 1.351(9) . ?
C15 H15 0.9500 . ?
C9 H9 0.9500 . ?
C2 H2 0.9500 . ?
C10 H10A 0.9800 . ?
C10 H10B 0.9800 . ?
C10 H10C 0.9800 . ?

loop_
_geom_torsion_atom_site_label_1
_geom_torsion_atom_site_label_2
_geom_torsion_atom_site_label_3
_geom_torsion_atom_site_label_4
_geom_torsion
_geom_torsion_site_symmetry_1
_geom_torsion_site_symmetry_2
_geom_torsion_site_symmetry_3
_geom_torsion_site_symmetry_4
_geom_torsion_publ_flag
Ru1 P1 C6 C7 -170.3(4) . . . . ?
Ru1 P1 C6 C5 10.2(4) . . . . ?
Ru1 P1 C17 C22 25.9(5) . . . . ?
Ru1 P1 C17 C18 -158.3(3) . . . . ?
Ru1 P1 C11 C16 -92.9(4) . . . . ?
Ru1 P1 C11 C12 82.4(4) . . . . ?
Ru1 N1 C5 C6 -4.0(6) . . . . ?
Ru1 N1 C5 C4 174.9(3) . . . . ?
Ru1 N1 C1 C2 -177.0(4) . . . . ?
P1 C6 C5 N1 -5.1(6) . . . . ?
P1 C6 C5 C4 176.0(4) . . . . ?
P1 C17 C22 C21 177.0(4) . . . . ?
P1 C17 C18 C19 -176.7(4) . . . . ?
P1 C11 C16 C15 173.7(4) . . . . ?
P1 C11 C12 C13 -174.3(4) . . . . ?
N1 C5 C4 C3 2.8(7) . . . . ?
N1 C5 C4 C9 -175.7(5) . . . . ?
N1 C1 C2 C3 1.5(9) . . . . ?
C7 C6 C5 N1 175.4(4) . . . . ?
C7 C6 C5 C4 -3.5(7) . . . . ?
C7 C8 C9 C4 -0.6(8) . . . . ?
C6 P1 C17 C22 -91.4(4) . . . . ?
C6 P1 C17 C18 84.4(4) . . . . ?
C6 P1 C11 C16 16.5(5) . . . . ?
C6 P1 C11 C12 -168.2(4) . . . . ?
C6 C7 C8 C9 0.3(8) . . . . ?
C6 C7 C8 C10 179.3(5) . . . . ?
C6 C5 C4 C3 -178.3(5) . . . . ?
C6 C5 C4 C9 3.2(7) . . . . ?
C17 P1 C6 C7 -33.8(4) . . . . ?
C17 P1 C6 C5 146.7(3) . . . . ?
C17 P1 C11 C16 122.6(4) . . . . ?
C17 P1 C11 C12 -62.1(4) . . . . ?
C17 C22 C21 C20 -0.2(8) . . . . ?
C11 P1 C6 C7 71.8(4) . . . . ?
C11 P1 C6 C5 -107.7(4) . . . . ?
C11 P1 C17 C22 161.3(4) . . . . ?
C11 P1 C17 C18 -22.9(4) . . . . ?
C11 C16 C15 C14 1.7(9) . . . . ?
C11 C12 C13 C14 -0.7(8) . . . . ?
C5 N1 C1 C2 2.1(8) . . . . ?
C5 C4 C3 C2 0.8(8) . . . . ?
C5 C4 C9 C8 -1.2(8) . . . . ?
C16 C11 C12 C13 1.2(7) . . . . ?
C12 C11 C16 C15 -1.6(8) . . . . ?
C12 C13 C14 C15 0.7(9) . . . . ?
C8 C7 C6 P1 -177.6(4) . . . . ?
C8 C7 C6 C5 1.8(7) . . . . ?
C22 C17 C18 C19 -0.8(8) . . . . ?
C13 C14 C15 C16 -1.2(9) . . . . ?
C19 C20 C21 C22 -1.0(8) . . . . ?
C4 C3 C2 C1 -2.8(9) . . . . ?
C18 C17 C22 C21 1.1(7) . . . . ?
C18 C19 C20 C21 1.3(8) . . . . ?
C20 C19 C18 C17 -0.4(8) . . . . ?
C1 N1 C5 C6 176.9(4) . . . . ?
C1 N1 C5 C4 -4.2(7) . . . . ?
C3 C4 C9 C8 -179.6(6) . . . . ?
C9 C4 C3 C2 179.3(6) . . . . ?
C10 C8 C9 C4 -179.6(5) . . . . ?

loop_
_smtbx_masks_void_nr
_smtbx_masks_void_average_x
_smtbx_masks_void_average_y
_smtbx_masks_void_average_z
_smtbx_masks_void_volume
_smtbx_masks_void_count_electrons
_smtbx_masks_void_content
1 0.000 0.000 0.000 624.5 73.7 ?
2 0.333 0.667 0.370 10.3 0.0 ?
3 0.667 0.333 0.630 10.3 0.0 ?
